data_2229520
loop_
_publ_author_name
'Wang, Ning-Yu'
'Deng, Mei'
'Xia, Yong'
'Yu, Luo-Ting'

_publ_section_title
;
 6-Chloro-9-(2-nitrophenylsulfonyl)-9<i>H</i>-purine
;
_journal_coeditor_code SU2246
_journal_issue 3
_journal_name_full 'Acta Crystallographica Section E'
_journal_page_first o687
_journal_paper_doi 10.1107/S1600536811003102
_journal_volume 67
_journal_year 2011
_chemical_formula_moiety 'C11 H6 Cl N5 O4 S'
_chemical_formula_sum 'C11 H6 Cl N5 O4 S'
_chemical_formula_weight 339.72
_chemical_name_systematic
;
6-Chloro-9-(2-nitrophenylsulfonyl)-9<i>H</i>-purine
;
_space_group_IT_number 2
_symmetry_cell_setting triclinic
_symmetry_space_group_name_Hall '-P 1'
_symmetry_space_group_name_H-M 'P -1'
_atom_sites_solution_hydrogens geom
_atom_sites_solution_primary direct
_atom_sites_solution_secondary difmap
_audit_creation_method SHELXL-97
_cell_angle_alpha 93.692(3)
_cell_angle_beta 97.136(3)
_cell_angle_gamma 93.995(3)
_cell_formula_units_Z 4
_cell_length_a 10.0055(3)
_cell_length_b 10.6931(5)
_cell_length_c 12.5378(5)
_cell_measurement_reflns_used 5646
_cell_measurement_temperature 293(2)
_cell_measurement_theta_max 29.1341
_cell_measurement_theta_min 3.0875
_cell_volume 1324.17(9)
_computing_cell_refinement
;
CrysAlis PRO (Oxford Diffraction, 2006)
;
_computing_data_collection
;
CrysAlis PRO (Oxford Diffraction, 2006)
;
_computing_data_reduction
;
CrysAlis PRO (Oxford Diffraction, 2006)
;
_computing_molecular_graphics
;
OLEX2 (Dolomanov <i>et al.</i>, 2009) and Mercury (Macrae <i>et al.</i>,
2006)
;
_computing_publication_material
;
OLEX2 (Dolomanov <i>et al.</i>, 2009)
;
_computing_structure_refinement 'SHELXL97 (Sheldrick, 2008)'
_computing_structure_solution 'SHELXS97 (Sheldrick, 2008)'
_diffrn_ambient_temperature 293.0
_diffrn_detector_area_resol_mean 16.0874
_diffrn_measured_fraction_theta_full 0.998
_diffrn_measured_fraction_theta_max 0.998
_diffrn_measurement_device_type 'Oxford Diffraction Xcalibur Eos'
_diffrn_measurement_method \w
_diffrn_radiation_monochromator graphite
_diffrn_radiation_source 'fine-focus sealed tube'
_diffrn_radiation_type 'Mo K\a'
_diffrn_radiation_wavelength 0.7107
_diffrn_reflns_av_R_equivalents 0.0183
_diffrn_reflns_av_sigmaI/netI 0.0325
_diffrn_reflns_limit_h_max 12
_diffrn_reflns_limit_h_min -12
_diffrn_reflns_limit_k_max 13
_diffrn_reflns_limit_k_min -13
_diffrn_reflns_limit_l_max 12
_diffrn_reflns_limit_l_min -15
_diffrn_reflns_number 10984
_diffrn_reflns_theta_full 26.37
_diffrn_reflns_theta_max 26.37
_diffrn_reflns_theta_min 3.09
_exptl_absorpt_coefficient_mu 0.474
_exptl_absorpt_correction_T_max 1.0
_exptl_absorpt_correction_T_min 0.99195
_exptl_absorpt_correction_type multi-scan
_exptl_absorpt_process_details
;
(CrysAlis PRO; Oxford Diffraction, 2006)
;
_exptl_crystal_colour colourless
_exptl_crystal_density_diffrn 1.704
_exptl_crystal_density_method 'not measured'
_exptl_crystal_description block
_exptl_crystal_F_000 688
_exptl_crystal_size_max 0.42
_exptl_crystal_size_mid 0.40
_exptl_crystal_size_min 0.35
_refine_diff_density_max 0.285
_refine_diff_density_min -0.379
_refine_ls_extinction_method none
_refine_ls_goodness_of_fit_ref 1.023
_refine_ls_hydrogen_treatment constr
_refine_ls_matrix_type full
_refine_ls_number_parameters 397
_refine_ls_number_reflns 5403
_refine_ls_number_restraints 0
_refine_ls_restrained_S_all 1.023
_refine_ls_R_factor_all 0.0485
_refine_ls_R_factor_gt 0.0366
_refine_ls_shift/su_max 0.001
_refine_ls_shift/su_mean 0.000
_refine_ls_structure_factor_coef Fsqd
_refine_ls_weighting_details 'calc w=1/[\s^2^(Fo^2^)+(0.0398P)^2^+0.4744P] where P=(Fo^2^+2Fc^2^)/3'
_refine_ls_weighting_scheme calc
_refine_ls_wR_factor_gt 0.0841
_refine_ls_wR_factor_ref 0.0918
_reflns_number_gt 4389
_reflns_number_total 5403
_reflns_threshold_expression I>2sigma(I)
_cod_data_source_file su2246.cif
_cod_data_source_block I
_cod_original_cell_volume 1324.16(9)
_cod_database_code 2229520
_cod_database_fobs_code 2229520

loop_
_space_group_symop_id
_space_group_symop_operation_xyz
1 'x, y, z'
2 '-x, -y, -z'

loop_
_atom_site_type_symbol
_atom_site_label
_atom_site_fract_x
_atom_site_fract_y
_atom_site_fract_z
_atom_site_U_iso_or_equiv
_atom_site_adp_type
_atom_site_calc_flag
_atom_site_refinement_flags
_atom_site_occupancy
_atom_site_disorder_assembly
_atom_site_disorder_group
Cl Cl1 -0.28373(6) 1.01998(7) 0.86805(5) 0.05386(18) Uani d . 1 . .
Cl Cl2 -0.10359(6) 0.30928(6) 0.45966(6) 0.05239(17) Uani d . 1 . .
S S1 0.31769(5) 1.10135(5) 0.71476(4) 0.02990(13) Uani d . 1 . .
S S2 0.29292(5) 0.60128(5) 0.16093(4) 0.03061(13) Uani d . 1 . .
O O1 0.33387(14) 1.21495(14) 0.66297(12) 0.0373(3) Uani d . 1 . .
O O2 0.39441(14) 1.08250(15) 0.81453(11) 0.0403(4) Uani d . 1 . .
O O3 0.11604(15) 1.08355(17) 0.49868(14) 0.0495(4) Uani d . 1 . .
O O4 0.25354(19) 1.11017(18) 0.38100(14) 0.0578(5) Uani d . 1 . .
O O5 0.22219(15) 0.63512(15) 0.06322(11) 0.0405(4) Uani d . 1 . .
O O6 0.37133(15) 0.69221(15) 0.23407(12) 0.0446(4) Uani d . 1 . .
O O7 0.13521(15) 0.38259(17) 0.02911(13) 0.0468(4) Uani d . 1 . .
O O8 0.2366(2) 0.3163(2) -0.10209(14) 0.0737(6) Uani d . 1 . .
N N2 -0.0813(2) 0.8795(2) 0.90380(17) 0.0505(5) Uani d . 1 . .
N N4 0.13616(18) 0.90598(18) 0.84106(15) 0.0419(5) Uani d . 1 . .
N N7 -0.05280(17) 1.15618(18) 0.74289(14) 0.0375(4) Uani d . 1 . .
N N9 0.15488(16) 1.08978(16) 0.73571(13) 0.0308(4) Uani d . 1 . .
N N16 0.21920(18) 1.06359(17) 0.46067(14) 0.0369(4) Uani d . 1 . .
N N18 0.15591(18) 0.36990(18) 0.50525(15) 0.0402(4) Uani d . 1 . .
N N20 0.30089(16) 0.47424(17) 0.39320(13) 0.0335(4) Uani d . 1 . .
N N23 -0.03515(17) 0.4610(2) 0.25421(15) 0.0409(5) Uani d . 1 . .
N N25 0.17329(15) 0.53615(17) 0.22797(13) 0.0303(4) Uani d . 1 . .
N N32 0.23641(18) 0.35675(18) -0.00913(14) 0.0387(4) Uani d . 1 . .
C C1 -0.1216(2) 0.9794(2) 0.85674(18) 0.0391(5) Uani d . 1 . .
C C3 0.0440(2) 0.8481(2) 0.8933(2) 0.0517(6) Uani d . 1 . .
H H3 0.0702 0.7769 0.9267 0.062 Uiso calc R 1 . .
C C5 0.0901(2) 1.0062(2) 0.79701(16) 0.0315(4) Uani d . 1 . .
C C6 -0.0380(2) 1.0496(2) 0.79999(16) 0.0331(5) Uani d . 1 . .
C C8 0.0617(2) 1.1767(2) 0.70684(17) 0.0358(5) Uani d . 1 . .
H H8 0.0802 1.2434 0.6654 0.043 Uiso calc R 1 . .
C C10 0.33847(18) 0.97337(19) 0.62325(15) 0.0287(4) Uani d . 1 . .
C C11 0.30456(19) 0.9715(2) 0.51123(16) 0.0310(4) Uani d . 1 . .
C C12 0.3430(2) 0.8782(2) 0.44359(17) 0.0372(5) Uani d . 1 . .
H H12 0.3214 0.8790 0.3693 0.045 Uiso calc R 1 . .
C C13 0.4141(2) 0.7834(2) 0.48677(19) 0.0406(5) Uani d . 1 . .
H H13 0.4398 0.7196 0.4414 0.049 Uiso calc R 1 . .
C C14 0.4473(2) 0.7827(2) 0.59658(19) 0.0413(5) Uani d . 1 . .
H H14 0.4940 0.7177 0.6251 0.050 Uiso calc R 1 . .
C C15 0.4114(2) 0.8783(2) 0.66493(18) 0.0361(5) Uani d . 1 . .
H H15 0.4364 0.8785 0.7389 0.043 Uiso calc R 1 . .
C C17 0.0491(2) 0.3758(2) 0.43304(18) 0.0356(5) Uani d . 1 . .
C C19 0.2746(2) 0.4186(2) 0.48183(18) 0.0396(5) Uani d . 1 . .
H H19 0.3484 0.4132 0.5338 0.047 Uiso calc R 1 . .
C C21 0.18924(19) 0.48116(19) 0.32559(15) 0.0282(4) Uani d . 1 . .
C C22 0.05870(19) 0.4349(2) 0.33929(17) 0.0326(5) Uani d . 1 . .
C C24 0.0355(2) 0.5197(2) 0.19095(17) 0.0393(5) Uani d . 1 . .
H H24 -0.0021 0.5484 0.1263 0.047 Uiso calc R 1 . .
C C26 0.39753(18) 0.4774(2) 0.13725(15) 0.0290(4) Uani d . 1 . .
C C27 0.3671(2) 0.3761(2) 0.05959(16) 0.0322(5) Uani d . 1 . .
C C28 0.4589(2) 0.2887(2) 0.04330(18) 0.0429(5) Uani d . 1 . .
H H28 0.4371 0.2224 -0.0090 0.051 Uiso calc R 1 . .
C C29 0.5839(2) 0.3008(3) 0.1056(2) 0.0478(6) Uani d . 1 . .
H H29 0.6455 0.2410 0.0965 0.057 Uiso calc R 1 . .
C C30 0.6173(2) 0.4008(3) 0.1809(2) 0.0495(6) Uani d . 1 . .
H H30 0.7022 0.4093 0.2215 0.059 Uiso calc R 1 . .
C C31 0.5248(2) 0.4892(2) 0.19642(17) 0.0398(5) Uani d . 1 . .
H H31 0.5486 0.5570 0.2471 0.048 Uiso calc R 1 . .

loop_
_atom_site_aniso_label
_atom_site_aniso_U_11
_atom_site_aniso_U_22
_atom_site_aniso_U_33
_atom_site_aniso_U_12
_atom_site_aniso_U_13
_atom_site_aniso_U_23
Cl1 0.0334(3) 0.0680(4) 0.0641(4) 0.0061(3) 0.0164(3) 0.0127(3)
Cl2 0.0409(3) 0.0498(4) 0.0706(4) -0.0040(3) 0.0228(3) 0.0140(3)
S1 0.0250(2) 0.0325(3) 0.0309(3) 0.0005(2) 0.00197(19) -0.0021(2)
S2 0.0309(3) 0.0314(3) 0.0304(3) 0.0021(2) 0.0060(2) 0.0050(2)
O1 0.0349(8) 0.0312(8) 0.0451(9) -0.0042(6) 0.0067(6) 0.0009(7)
O2 0.0343(8) 0.0509(10) 0.0332(8) 0.0074(7) -0.0038(6) -0.0041(7)
O3 0.0367(8) 0.0559(11) 0.0569(10) 0.0116(8) 0.0042(8) 0.0077(9)
O4 0.0723(12) 0.0616(12) 0.0418(10) 0.0071(10) 0.0082(9) 0.0178(9)
O5 0.0444(8) 0.0444(9) 0.0360(8) 0.0108(7) 0.0079(7) 0.0159(7)
O6 0.0454(9) 0.0379(9) 0.0480(9) -0.0064(7) 0.0069(7) -0.0073(7)
O7 0.0319(8) 0.0582(11) 0.0482(9) 0.0036(8) -0.0018(7) 0.0009(8)
O8 0.0699(13) 0.1006(17) 0.0438(11) 0.0237(12) -0.0109(9) -0.0293(11)
N2 0.0436(11) 0.0514(13) 0.0603(13) 0.0045(10) 0.0126(10) 0.0212(11)
N4 0.0382(10) 0.0404(11) 0.0492(11) 0.0080(9) 0.0064(8) 0.0125(9)
N7 0.0316(9) 0.0404(11) 0.0415(10) 0.0076(8) 0.0038(8) 0.0086(8)
N9 0.0275(8) 0.0324(10) 0.0333(9) 0.0040(7) 0.0050(7) 0.0040(7)
N16 0.0384(10) 0.0354(10) 0.0334(10) -0.0020(8) -0.0039(8) -0.0018(8)
N18 0.0408(10) 0.0407(11) 0.0416(11) 0.0053(9) 0.0089(8) 0.0131(9)
N20 0.0270(8) 0.0409(11) 0.0328(9) 0.0050(8) 0.0018(7) 0.0070(8)
N23 0.0255(9) 0.0576(13) 0.0402(11) 0.0048(8) 0.0030(8) 0.0080(9)
N25 0.0247(8) 0.0407(10) 0.0267(8) 0.0062(7) 0.0036(7) 0.0072(7)
N32 0.0416(10) 0.0380(11) 0.0344(10) 0.0059(9) -0.0034(8) -0.0013(8)
C1 0.0314(11) 0.0464(14) 0.0392(12) 0.0017(10) 0.0040(9) 0.0042(10)
C3 0.0484(14) 0.0478(15) 0.0629(17) 0.0086(12) 0.0090(12) 0.0244(13)
C5 0.0313(10) 0.0326(11) 0.0300(11) 0.0010(9) 0.0025(8) 0.0017(9)
C6 0.0290(10) 0.0370(12) 0.0328(11) 0.0028(9) 0.0018(8) 0.0038(9)
C8 0.0333(11) 0.0370(12) 0.0380(12) 0.0063(9) 0.0034(9) 0.0087(10)
C10 0.0252(9) 0.0301(11) 0.0303(10) -0.0019(8) 0.0056(8) -0.0009(8)
C11 0.0254(10) 0.0315(11) 0.0349(11) -0.0024(8) 0.0016(8) 0.0019(9)
C12 0.0353(11) 0.0427(13) 0.0323(11) -0.0029(10) 0.0060(9) -0.0043(10)
C13 0.0382(11) 0.0382(13) 0.0465(13) 0.0031(10) 0.0136(10) -0.0057(10)
C14 0.0368(11) 0.0366(13) 0.0531(14) 0.0093(10) 0.0109(10) 0.0058(11)
C15 0.0347(11) 0.0385(12) 0.0360(12) 0.0053(9) 0.0056(9) 0.0051(10)
C17 0.0337(11) 0.0309(12) 0.0449(13) 0.0022(9) 0.0140(10) 0.0067(10)
C19 0.0353(11) 0.0474(14) 0.0367(12) 0.0079(10) 0.0009(9) 0.0114(10)
C21 0.0276(10) 0.0286(11) 0.0292(10) 0.0050(8) 0.0061(8) 0.0012(8)
C22 0.0266(10) 0.0347(12) 0.0374(11) 0.0025(9) 0.0068(8) 0.0040(9)
C24 0.0275(10) 0.0553(15) 0.0357(12) 0.0113(10) -0.0001(9) 0.0076(11)
C26 0.0259(9) 0.0358(11) 0.0268(10) 0.0029(8) 0.0062(8) 0.0083(9)
C27 0.0313(10) 0.0375(12) 0.0288(10) 0.0054(9) 0.0034(8) 0.0084(9)
C28 0.0493(13) 0.0434(14) 0.0397(13) 0.0146(11) 0.0122(10) 0.0063(10)
C29 0.0393(12) 0.0632(17) 0.0484(14) 0.0233(12) 0.0163(11) 0.0208(13)
C30 0.0276(11) 0.0752(19) 0.0481(14) 0.0081(12) 0.0040(10) 0.0210(14)
C31 0.0281(10) 0.0561(15) 0.0346(12) -0.0015(10) 0.0026(9) 0.0070(11)

loop_
_atom_type_symbol
_atom_type_description
_atom_type_scat_dispersion_real
_atom_type_scat_dispersion_imag
_atom_type_scat_source
C C 0.0033 0.0016 'International Tables Vol C Tables 4.2.6.8 and 6.1.1.4'
H H 0.0000 0.0000 'International Tables Vol C Tables 4.2.6.8 and 6.1.1.4'
Cl Cl 0.1484 0.1585 'International Tables Vol C Tables 4.2.6.8 and 6.1.1.4'
N N 0.0061 0.0033 'International Tables Vol C Tables 4.2.6.8 and 6.1.1.4'
O O 0.0106 0.0060 'International Tables Vol C Tables 4.2.6.8 and 6.1.1.4'
S S 0.1246 0.1234 'International Tables Vol C Tables 4.2.6.8 and 6.1.1.4'

loop_
_geom_angle_atom_site_label_1
_geom_angle_atom_site_label_2
_geom_angle_atom_site_label_3
_geom_angle_site_symmetry_1
_geom_angle_site_symmetry_3
_geom_angle
_geom_angle_publ_flag
O1 S1 N9 . . 104.73(9) ?
O1 S1 C10 . . 108.86(9) ?
O2 S1 O1 . . 121.88(10) ?
O2 S1 N9 . . 106.39(9) ?
O2 S1 C10 . . 107.43(9) ?
O3 N16 O4 . . 124.65(19) ?
O3 N16 C11 . . 117.33(18) ?
O4 N16 C11 . . 117.93(18) ?
O5 S2 N25 . . 105.10(8) ?
O5 S2 C26 . . 111.24(9) ?
O6 S2 O5 . . 121.33(10) ?
O6 S2 N25 . . 106.67(9) ?
O6 S2 C26 . . 106.90(10) ?
O7 N32 O8 . . 123.88(19) ?
O7 N32 C27 . . 118.70(17) ?
O8 N32 C27 . . 117.42(18) ?
N2 C1 Cl1 . . 117.83(17) ?
N2 C1 C6 . . 121.4(2) ?
N2 C3 H3 . . 115.9 ?
N4 C3 N2 . . 128.3(2) ?
N4 C3 H3 . . 115.9 ?
N4 C5 N9 . . 128.60(18) ?
N4 C5 C6 . . 126.78(19) ?
N7 C6 C5 . . 111.24(17) ?
N7 C8 N9 . . 113.85(19) ?
N7 C8 H8 . . 123.1 ?
N9 S1 C10 . . 106.61(9) ?
N9 C5 C6 . . 104.60(17) ?
N9 C8 H8 . . 123.1 ?
N18 C17 Cl2 . . 118.10(16) ?
N18 C17 C22 . . 121.22(18) ?
N18 C19 N20 . . 128.4(2) ?
N18 C19 H19 . . 115.8 ?
N20 C19 H19 . . 115.8 ?
N20 C21 N25 . . 128.98(17) ?
N20 C21 C22 . . 126.52(18) ?
N23 C22 C21 . . 111.38(17) ?
N23 C24 N25 . . 114.08(18) ?
N23 C24 H24 . . 123.0 ?
N25 S2 C26 . . 104.22(9) ?
N25 C21 C22 . . 104.48(16) ?
N25 C24 H24 . . 123.0 ?
C1 N2 C3 . . 117.3(2) ?
C1 C6 N7 . . 133.91(19) ?
C1 C6 C5 . . 114.85(19) ?
C5 N4 C3 . . 111.40(19) ?
C5 N9 S1 . . 128.59(14) ?
C5 N9 C8 . . 105.75(16) ?
C6 C1 Cl1 . . 120.78(17) ?
C8 N7 C6 . . 104.56(17) ?
C8 N9 S1 . . 125.05(14) ?
C10 C11 N16 . . 122.06(18) ?
C10 C15 C14 . . 120.1(2) ?
C10 C15 H15 . . 119.9 ?
C11 C10 S1 . . 124.35(16) ?
C11 C12 H12 . . 120.3 ?
C11 C12 C13 . . 119.4(2) ?
C12 C11 N16 . . 116.63(19) ?
C12 C11 C10 . . 121.2(2) ?
C12 C13 H13 . . 119.8 ?
C13 C12 H12 . . 120.3 ?
C13 C14 H14 . . 119.8 ?
C13 C14 C15 . . 120.4(2) ?
C14 C13 C12 . . 120.3(2) ?
C14 C13 H13 . . 119.8 ?
C14 C15 H15 . . 119.9 ?
C15 C10 S1 . . 116.41(15) ?
C15 C10 C11 . . 118.50(19) ?
C15 C14 H14 . . 119.8 ?
C17 N18 C19 . . 117.34(18) ?
C17 C22 N23 . . 133.58(18) ?
C17 C22 C21 . . 115.02(18) ?
C21 N20 C19 . . 111.42(17) ?
C21 N25 S2 . . 128.61(13) ?
C21 N25 C24 . . 105.71(16) ?
C22 C17 Cl2 . . 120.68(17) ?
C24 N23 C22 . . 104.34(17) ?
C24 N25 S2 . . 125.56(14) ?
C26 C27 N32 . . 122.17(18) ?
C26 C31 C30 . . 120.7(2) ?
C26 C31 H31 . . 119.7 ?
C27 C26 S2 . . 126.17(15) ?
C27 C28 H28 . . 120.3 ?
C27 C28 C29 . . 119.3(2) ?
C28 C27 N32 . . 116.2(2) ?
C28 C27 C26 . . 121.6(2) ?
C28 C29 H29 . . 119.9 ?
C29 C28 H28 . . 120.3 ?
C29 C30 H30 . . 119.9 ?
C29 C30 C31 . . 120.3(2) ?
C30 C29 C28 . . 120.2(2) ?
C30 C29 H29 . . 119.9 ?
C30 C31 H31 . . 119.7 ?
C31 C26 S2 . . 115.78(17) ?
C31 C26 C27 . . 117.84(19) ?
C31 C30 H30 . . 119.9 ?

loop_
_geom_bond_atom_site_label_1
_geom_bond_atom_site_label_2
_geom_bond_site_symmetry_2
_geom_bond_distance
_geom_bond_publ_flag
Cl1 C1 . 1.728(2) ?
Cl2 C17 . 1.720(2) ?
S1 O1 . 1.4226(15) ?
S1 O2 . 1.4178(15) ?
S1 N9 . 1.6794(16) ?
S1 C10 . 1.769(2) ?
S2 O5 . 1.4177(15) ?
S2 O6 . 1.4150(16) ?
S2 N25 . 1.6833(16) ?
S2 C26 . 1.777(2) ?
O3 N16 . 1.216(2) ?
O4 N16 . 1.221(2) ?
O7 N32 . 1.214(2) ?
O8 N32 . 1.217(2) ?
N2 C1 . 1.317(3) ?
N2 C3 . 1.340(3) ?
N4 C3 . 1.336(3) ?
N4 C5 . 1.322(3) ?
N7 C6 . 1.391(3) ?
N7 C8 . 1.293(3) ?
N9 C5 . 1.393(3) ?
N9 C8 . 1.395(3) ?
N16 C11 . 1.471(3) ?
N18 C17 . 1.320(3) ?
N18 C19 . 1.337(3) ?
N20 C19 . 1.339(3) ?
N20 C21 . 1.325(2) ?
N23 C22 . 1.387(3) ?
N23 C24 . 1.290(3) ?
N25 C21 . 1.388(2) ?
N25 C24 . 1.394(3) ?
N32 C27 . 1.468(3) ?
C1 C6 . 1.378(3) ?
C3 H3 . 0.9300 ?
C5 C6 . 1.397(3) ?
C8 H8 . 0.9300 ?
C10 C11 . 1.402(3) ?
C10 C15 . 1.385(3) ?
C11 C12 . 1.374(3) ?
C12 H12 . 0.9300 ?
C12 C13 . 1.379(3) ?
C13 H13 . 0.9300 ?
C13 C14 . 1.376(3) ?
C14 H14 . 0.9300 ?
C14 C15 . 1.387(3) ?
C15 H15 . 0.9300 ?
C17 C22 . 1.380(3) ?
C19 H19 . 0.9300 ?
C21 C22 . 1.399(3) ?
C24 H24 . 0.9300 ?
C26 C27 . 1.400(3) ?
C26 C31 . 1.385(3) ?
C27 C28 . 1.379(3) ?
C28 H28 . 0.9300 ?
C28 C29 . 1.382(3) ?
C29 H29 . 0.9300 ?
C29 C30 . 1.374(4) ?
C30 H30 . 0.9300 ?
C30 C31 . 1.390(3) ?
C31 H31 . 0.9300 ?

loop_
_geom_hbond_atom_site_label_D
_geom_hbond_atom_site_label_H
_geom_hbond_atom_site_label_A
_geom_hbond_site_symmetry_A
_geom_hbond_distance_DH
_geom_hbond_distance_HA
_geom_hbond_distance_DA
_geom_hbond_angle_DHA
_geom_hbond_publ_flag
C13 H13 O6 . 0.93 2.60 3.222(3) 125 yes
C15 H15 O2 . 0.93 2.41 2.814(3) 106 ?
C24 H24 O7 2_565 0.93 2.41 3.327(3) 170 yes
C28 H28 O2 1_544 0.93 2.56 3.469(3) 165 yes
C30 H30 N23 1_655 0.93 2.62 3.489(3) 155 yes
C31 H31 O6 . 0.93 2.36 2.794(3) 108 ?
